data_2103395
loop_
_publ_author_name
'Marsh, Richard E.'

_publ_section_title
;
 The space groups of point group <i>C</i>~3~: some corrections, some
 comments
;
_journal_issue 5
_journal_name_full 'Acta Crystallographica Section B'
_journal_page_first 893
_journal_page_last 899
_journal_paper_doi 10.1107/S0108768102011758
_journal_volume 58
_journal_year 2002
_chemical_formula_moiety 'C12 H12 N2 O12 Bi, 3(N H4)'
_chemical_formula_sum 'C12 H24 Bi N5 O12'
_symmetry_cell_setting trigonal
_symmetry_space_group_name_H-M 'R 3 2'
_cell_angle_alpha 90.0
_cell_angle_beta 90.0
_cell_angle_gamma 120.0
_cell_formula_units_Z 3
_cell_length_a 7.967
_cell_length_b 7.967
_cell_length_c 27.439
_cell_volume 1508.303
_cod_data_source_file bk0117.cif
_cod_data_source_block JIHZAB
_cod_depositor_comments
;
 Adding the _cell_formula_units_Z and _chemical_formula_moiety data items
 after consulting the original publication.

 Antanas Vaitkus,
 2017-08-03
;
_cod_original_sg_symbol_H-M 'R 32'
_cod_original_formula_sum 'C12 H24 N5 O12 Bi'
_cod_database_code 2103395

loop_
_atom_site_label
_atom_site_fract_x
_atom_site_fract_y
_atom_site_fract_z
Bi 0.0 0.0 0.0
O1 -0.2555 -0.2940 0.0368
O2 -0.4710 -0.4285 0.0966
N1 0.0 0.0 0.0946
N3 0.0 0.0 0.3320
N4 0.0 0.0 0.5
C1 -0.2025 -0.1035 0.1104
C2 -0.3185 -0.2960 0.0798
